data_2232119
loop_
_publ_author_name
'Xu, Wei'
'Jin, Ling'
'Liu, Bin-Bin'

_publ_section_title
;
 Bis(\m-2-phenylacetato-\k^2^<i>O</i>:<i>O</i>)bis[(2,2'-bipyridyl-\k^2^<i>N</i>,<i>N</i>')(2-phenylacetato-\k<i>O</i>)copper(II)]
 dihydrate
;
_journal_coeditor_code YA2144
_journal_issue 10
_journal_name_full 'Acta Crystallographica Section E'
_journal_page_first m1334
_journal_paper_doi 10.1107/S1600536811035483
_journal_volume 67
_journal_year 2011
_chemical_formula_iupac '[Cu2 (C8 H7 O2)4 (C10 H8 N2)2], 2H2 O'
_chemical_formula_moiety 'C52 H44 Cu2 N4 O8, 2(H2 O)'
_chemical_formula_sum 'C52 H48 Cu2 N4 O10'
_chemical_formula_weight 1016.02
_chemical_name_systematic
;
Bis(\m-2-phenylacetato-\k^2^<i>O</i>:<i>O</i>)bis[(2,2'-
bipyridyl-\k^2^<i>N</i>,<i>N</i>')(2-phenylacetato-\k<i>O</i>)copper(II)]
dihydrate
;
_space_group_IT_number 14
_symmetry_cell_setting monoclinic
_symmetry_space_group_name_Hall '-P 2yn'
_symmetry_space_group_name_H-M 'P 1 21/n 1'
_atom_sites_solution_hydrogens geom
_atom_sites_solution_primary direct
_atom_sites_solution_secondary difmap
_audit_creation_method SHELXL-97
_cell_angle_alpha 90.00
_cell_angle_beta 100.75(3)
_cell_angle_gamma 90.00
_cell_formula_units_Z 2
_cell_length_a 10.213(2)
_cell_length_b 16.058(3)
_cell_length_c 14.633(3)
_cell_measurement_reflns_used 22348
_cell_measurement_temperature 295(2)
_cell_measurement_theta_max 27.4
_cell_measurement_theta_min 3.1
_cell_volume 2357.7(8)
_computing_cell_refinement 'RAPID-AUTO (Rigaku, 1998)'
_computing_data_collection 'RAPID-AUTO (Rigaku, 1998)'
_computing_data_reduction 'CrystalStructure (Rigaku/MSC, 2004)'
_computing_molecular_graphics 'ORTEPII (Johnson, 1976)'
_computing_publication_material 'SHELXL97 (Sheldrick, 2008)'
_computing_structure_refinement 'SHELXL97 (Sheldrick, 2008)'
_computing_structure_solution 'SHELXS97 (Sheldrick, 2008)'
_diffrn_ambient_temperature 295(2)
_diffrn_detector_area_resol_mean 0
_diffrn_measured_fraction_theta_full 0.998
_diffrn_measured_fraction_theta_max 0.998
_diffrn_measurement_device_type 'Rigaku R-AXIS RAPID'
_diffrn_measurement_method \w
_diffrn_radiation_monochromator graphite
_diffrn_radiation_source 'fine-focus sealed tube'
_diffrn_radiation_type MoK\a
_diffrn_radiation_wavelength 0.71073
_diffrn_reflns_av_R_equivalents 0.033
_diffrn_reflns_av_sigmaI/netI 0.027
_diffrn_reflns_limit_h_max 13
_diffrn_reflns_limit_h_min -13
_diffrn_reflns_limit_k_max 20
_diffrn_reflns_limit_k_min -20
_diffrn_reflns_limit_l_max 18
_diffrn_reflns_limit_l_min -18
_diffrn_reflns_number 22348
_diffrn_reflns_theta_full 27.4
_diffrn_reflns_theta_max 27.4
_diffrn_reflns_theta_min 3.1
_diffrn_standards_decay_% 0
_diffrn_standards_interval_count 0
_diffrn_standards_number 0
_exptl_absorpt_coefficient_mu 0.966
_exptl_absorpt_correction_T_max 0.784
_exptl_absorpt_correction_T_min 0.678
_exptl_absorpt_correction_type multi-scan
_exptl_absorpt_process_details '(ABSCOR; Higashi, 1995)'
_exptl_crystal_colour blue
_exptl_crystal_density_diffrn 1.431
_exptl_crystal_density_method 'not measured'
_exptl_crystal_description block
_exptl_crystal_F_000 1052
_exptl_crystal_size_max 0.17
_exptl_crystal_size_mid 0.14
_exptl_crystal_size_min 0.11
_refine_diff_density_max 0.29
_refine_diff_density_min -0.56
_refine_ls_extinction_method none
_refine_ls_goodness_of_fit_ref 1.10
_refine_ls_hydrogen_treatment constr
_refine_ls_matrix_type full
_refine_ls_number_parameters 307
_refine_ls_number_reflns 5356
_refine_ls_number_restraints 0
_refine_ls_restrained_S_all 1.10
_refine_ls_R_factor_all 0.046
_refine_ls_R_factor_gt 0.031
_refine_ls_shift/su_max_lt 0.001
_refine_ls_shift/su_mean 0.000
_refine_ls_structure_factor_coef Fsqd
_refine_ls_weighting_details 'calc w=1/[\s^2^(Fo^2^)+(0.0357P)^2^+1.1037P] where P=(Fo^2^+2Fc^2^)/3'
_refine_ls_weighting_scheme calc
_refine_ls_wR_factor_gt 0.073
_refine_ls_wR_factor_ref 0.090
_reflns_number_gt 4268
_reflns_number_total 5356
_reflns_threshold_expression I>2\s(I)
_cod_data_source_file ya2144.cif
_cod_data_source_block I
_cod_original_sg_symbol_H-M 'P 21/n'
_cod_database_code 2232119
_cod_database_fobs_code 2232119

loop_
_symmetry_equiv_pos_as_xyz
'x, y, z'
'-x+1/2, y+1/2, -z+1/2'
'-x, -y, -z'
'x-1/2, -y-1/2, z-1/2'

loop_
_atom_site_type_symbol
_atom_site_label
_atom_site_fract_x
_atom_site_fract_y
_atom_site_fract_z
_atom_site_U_iso_or_equiv
_atom_site_adp_type
_atom_site_calc_flag
_atom_site_refinement_flags
_atom_site_occupancy
_atom_site_symmetry_multiplicity
Cu Cu 0.34936(2) 0.003603(15) 0.032956(16) 0.03079(8) Uani d . 1 1
O O1 0.51708(12) 0.08258(8) -0.01885(10) 0.0349(3) Uani d . 1 1
O O2 0.65975(14) 0.18355(10) -0.03382(12) 0.0509(4) Uani d . 1 1
C C1 0.54722(19) 0.15958(13) -0.02762(13) 0.0335(4) Uani d . 1 1
C C2 0.4344(2) 0.22176(13) -0.03118(15) 0.0390(5) Uani d . 1 1
H H2A 0.3904 0.2116 0.0211 0.047 Uiso calc R 1 1
H H2B 0.4716 0.2775 -0.0244 0.047 Uiso calc R 1 1
C C3 0.33151(19) 0.21773(12) -0.12042(15) 0.0371(4) Uani d . 1 1
C C4 0.3645(3) 0.18987(17) -0.20253(17) 0.0583(7) Uani d . 1 1
H H4A 0.4507 0.1714 -0.2029 0.070 Uiso calc R 1 1
C C5 0.2707(3) 0.1891(2) -0.2844(2) 0.0775(9) Uani d . 1 1
H H5A 0.2943 0.1704 -0.3393 0.093 Uiso calc R 1 1
C C6 0.1426(3) 0.2159(2) -0.2846(2) 0.0747(9) Uani d . 1 1
H H6A 0.0796 0.2149 -0.3394 0.090 Uiso calc R 1 1
C C7 0.1079(2) 0.24395(17) -0.2039(2) 0.0633(8) Uani d . 1 1
H H7A 0.0213 0.2620 -0.2039 0.076 Uiso calc R 1 1
C C8 0.2023(2) 0.24547(14) -0.12211(17) 0.0467(5) Uani d . 1 1
H H8A 0.1786 0.2654 -0.0678 0.056 Uiso calc R 1 1
O O3 0.43667(14) 0.02350(11) 0.16182(10) 0.0444(4) Uani d . 1 1
O O4 0.28773(16) -0.06110(11) 0.20372(11) 0.0555(4) Uani d . 1 1
C C9 0.3872(2) -0.01680(15) 0.22212(14) 0.0411(5) Uani d . 1 1
C C10 0.4592(2) -0.00598(19) 0.32311(16) 0.0596(7) Uani d . 1 1
H H10A 0.5128 -0.0550 0.3420 0.071 Uiso calc R 1 1
H H10B 0.5188 0.0414 0.3269 0.071 Uiso calc R 1 1
C C11 0.3641(2) 0.00710(15) 0.38924(15) 0.0456(5) Uani d . 1 1
C C12 0.3061(3) -0.05839(18) 0.42846(19) 0.0650(7) Uani d . 1 1
H H12A 0.3274 -0.1128 0.4152 0.078 Uiso calc R 1 1
C C13 0.2172(3) -0.0439(2) 0.4869(2) 0.0742(8) Uani d . 1 1
H H13A 0.1795 -0.0887 0.5129 0.089 Uiso calc R 1 1
C C14 0.1839(3) 0.0353(2) 0.50716(18) 0.0636(7) Uani d . 1 1
H H14A 0.1238 0.0447 0.5467 0.076 Uiso calc R 1 1
C C15 0.2394(3) 0.10011(19) 0.46888(19) 0.0631(7) Uani d . 1 1
H H15A 0.2170 0.1543 0.4821 0.076 Uiso calc R 1 1
C C16 0.3284(3) 0.08655(17) 0.41081(18) 0.0563(6) Uani d . 1 1
H H16A 0.3655 0.1319 0.3854 0.068 Uiso calc R 1 1
N N1 0.23495(15) -0.01459(10) -0.09298(11) 0.0314(3) Uani d . 1 1
N N2 0.19920(15) 0.08350(10) 0.04221(11) 0.0325(3) Uani d . 1 1
C C17 0.2643(2) -0.06336(14) -0.16069(14) 0.0391(5) Uani d . 1 1
H H17A 0.3461 -0.0906 -0.1511 0.047 Uiso calc R 1 1
C C18 0.1775(2) -0.07459(15) -0.24405(15) 0.0466(5) Uani d . 1 1
H H18A 0.2003 -0.1090 -0.2898 0.056 Uiso calc R 1 1
C C19 0.0565(2) -0.03411(16) -0.25860(16) 0.0495(6) Uani d . 1 1
H H19A -0.0037 -0.0413 -0.3141 0.059 Uiso calc R 1 1
C C20 0.0255(2) 0.01729(14) -0.18992(15) 0.0427(5) Uani d . 1 1
H H20A -0.0553 0.0456 -0.1988 0.051 Uiso calc R 1 1
C C21 0.11684(18) 0.02584(12) -0.10760(13) 0.0312(4) Uani d . 1 1
C C22 0.09470(17) 0.07952(12) -0.02961(13) 0.0306(4) Uani d . 1 1
C C23 -0.02197(19) 0.12337(13) -0.02906(15) 0.0383(5) Uani d . 1 1
H H23A -0.0940 0.1183 -0.0781 0.046 Uiso calc R 1 1
C C24 -0.0295(2) 0.17477(14) 0.04555(16) 0.0440(5) Uani d . 1 1
H H24A -0.1070 0.2047 0.0473 0.053 Uiso calc R 1 1
C C25 0.0786(2) 0.18136(14) 0.11732(16) 0.0452(5) Uani d . 1 1
H H25A 0.0763 0.2170 0.1671 0.054 Uiso calc R 1 1
C C26 0.1906(2) 0.13390(14) 0.11387(15) 0.0405(5) Uani d . 1 1
H H26A 0.2626 0.1371 0.1631 0.049 Uiso calc R 1 1
O O5 0.2460(2) -0.23227(13) 0.20341(15) 0.0773(6) Uani d . 1 1
H H51 0.2485 -0.1839 0.2272 0.116 Uiso d R 1 1
H H52 0.2711 -0.2215 0.1520 0.116 Uiso d R 1 1

loop_
_atom_site_aniso_label
_atom_site_aniso_U_11
_atom_site_aniso_U_22
_atom_site_aniso_U_33
_atom_site_aniso_U_12
_atom_site_aniso_U_13
_atom_site_aniso_U_23
Cu 0.02265(12) 0.03791(15) 0.03088(13) 0.00331(9) 0.00258(8) -0.00214(10)
O1 0.0285(6) 0.0323(7) 0.0433(8) 0.0024(5) 0.0051(6) 0.0023(6)
O2 0.0342(8) 0.0455(9) 0.0739(11) -0.0039(7) 0.0121(7) 0.0069(8)
C1 0.0320(10) 0.0356(11) 0.0312(10) 0.0014(8) 0.0019(8) -0.0005(8)
C2 0.0400(11) 0.0334(11) 0.0426(11) 0.0032(9) 0.0055(9) -0.0029(9)
C3 0.0351(10) 0.0321(10) 0.0428(11) 0.0030(8) 0.0039(8) 0.0058(9)
C4 0.0551(14) 0.0698(18) 0.0468(14) 0.0191(13) 0.0007(11) -0.0008(13)
C5 0.090(2) 0.090(2) 0.0448(15) 0.0176(18) -0.0081(14) -0.0041(15)
C6 0.0710(19) 0.075(2) 0.0636(19) 0.0014(16) -0.0254(15) 0.0121(15)
C7 0.0376(12) 0.0606(17) 0.086(2) 0.0029(11) -0.0042(13) 0.0222(15)
C8 0.0377(11) 0.0428(12) 0.0599(14) 0.0023(9) 0.0099(10) 0.0093(11)
O3 0.0309(7) 0.0674(10) 0.0337(8) 0.0018(7) 0.0031(6) -0.0036(7)
O4 0.0500(9) 0.0661(11) 0.0491(10) -0.0099(8) 0.0062(7) -0.0053(8)
C9 0.0315(10) 0.0574(14) 0.0335(11) 0.0116(10) 0.0037(8) -0.0074(10)
C10 0.0410(12) 0.100(2) 0.0355(12) 0.0106(13) 0.0012(9) -0.0053(13)
C11 0.0457(12) 0.0607(15) 0.0286(10) 0.0041(11) 0.0024(9) 0.0002(10)
C12 0.090(2) 0.0494(15) 0.0579(16) 0.0079(14) 0.0187(15) 0.0018(13)
C13 0.096(2) 0.071(2) 0.0629(18) -0.0154(18) 0.0345(16) 0.0074(16)
C14 0.0631(16) 0.085(2) 0.0467(15) -0.0023(15) 0.0211(12) -0.0068(15)
C15 0.0716(18) 0.0637(17) 0.0549(16) 0.0097(14) 0.0144(13) -0.0113(13)
C16 0.0660(16) 0.0532(15) 0.0509(14) -0.0050(12) 0.0140(12) 0.0018(12)
N1 0.0259(7) 0.0354(9) 0.0325(8) 0.0004(6) 0.0044(6) -0.0008(7)
N2 0.0259(7) 0.0372(9) 0.0340(8) 0.0012(7) 0.0046(6) -0.0020(7)
C17 0.0321(10) 0.0462(12) 0.0395(11) 0.0043(9) 0.0080(8) -0.0070(9)
C18 0.0477(12) 0.0546(14) 0.0372(11) 0.0004(11) 0.0071(9) -0.0115(10)
C19 0.0462(13) 0.0617(15) 0.0358(12) 0.0001(11) -0.0044(9) -0.0055(11)
C20 0.0333(10) 0.0501(13) 0.0413(12) 0.0052(9) -0.0018(9) 0.0010(10)
C21 0.0260(9) 0.0332(10) 0.0341(10) -0.0011(7) 0.0048(7) 0.0023(8)
C22 0.0256(8) 0.0330(10) 0.0330(10) -0.0009(8) 0.0052(7) 0.0034(8)
C23 0.0282(9) 0.0416(11) 0.0440(11) 0.0037(8) 0.0040(8) 0.0025(9)
C24 0.0323(10) 0.0449(12) 0.0565(14) 0.0080(9) 0.0125(9) -0.0031(10)
C25 0.0416(11) 0.0467(13) 0.0492(13) 0.0034(10) 0.0135(10) -0.0125(10)
C26 0.0339(10) 0.0462(12) 0.0405(11) 0.0011(9) 0.0046(8) -0.0085(10)
O5 0.0807(14) 0.0718(13) 0.0769(14) -0.0005(11) 0.0082(11) 0.0222(11)

loop_
_atom_type_symbol
_atom_type_description
_atom_type_scat_dispersion_real
_atom_type_scat_dispersion_imag
_atom_type_scat_source
C C 0.0033 0.0016 'International Tables Vol C Tables 4.2.6.8 and 6.1.1.4'
H H 0.0000 0.0000 'International Tables Vol C Tables 4.2.6.8 and 6.1.1.4'
N N 0.0061 0.0033 'International Tables Vol C Tables 4.2.6.8 and 6.1.1.4'
O O 0.0106 0.0060 'International Tables Vol C Tables 4.2.6.8 and 6.1.1.4'
Cu Cu 0.3201 1.2651 'International Tables Vol C Tables 4.2.6.8 and 6.1.1.4'

loop_
_geom_angle_atom_site_label_1
_geom_angle_atom_site_label_2
_geom_angle_atom_site_label_3
_geom_angle_site_symmetry_1
_geom_angle_site_symmetry_3
_geom_angle
O3 Cu O1 . 3_655 90.90(6)
O3 Cu N1 . . 171.79(6)
O1 Cu N1 3_655 . 95.55(6)
O3 Cu N2 . . 92.68(7)
O1 Cu N2 3_655 . 174.44(6)
N1 Cu N2 . . 80.52(7)
O3 Cu O1 . . 89.67(6)
O1 Cu O1 3_655 . 77.72(6)
N1 Cu O1 . . 96.65(6)
N2 Cu O1 . . 106.54(6)
C1 O1 Cu . 3_655 118.61(12)
C1 O1 Cu . . 138.41(12)
Cu O1 Cu 3_655 . 102.28(6)
O2 C1 O1 . . 123.49(18)
O2 C1 C2 . . 120.32(19)
O1 C1 C2 . . 116.18(17)
C3 C2 C1 . . 113.63(17)
C3 C2 H2A . . 108.8
C1 C2 H2A . . 108.8
C3 C2 H2B . . 108.8
C1 C2 H2B . . 108.8
H2A C2 H2B . . 107.7
C4 C3 C8 . . 118.3(2)
C4 C3 C2 . . 121.36(19)
C8 C3 C2 . . 120.3(2)
C3 C4 C5 . . 120.9(2)
C3 C4 H4A . . 119.6
C5 C4 H4A . . 119.6
C6 C5 C4 . . 120.1(3)
C6 C5 H5A . . 120.0
C4 C5 H5A . . 120.0
C7 C6 C5 . . 120.0(2)
C7 C6 H6A . . 120.0
C5 C6 H6A . . 120.0
C6 C7 C8 . . 119.9(2)
C6 C7 H7A . . 120.1
C8 C7 H7A . . 120.1
C3 C8 C7 . . 120.9(2)
C3 C8 H8A . . 119.5
C7 C8 H8A . . 119.5
C9 O3 Cu . . 114.65(14)
O4 C9 O3 . . 124.2(2)
O4 C9 C10 . . 120.3(2)
O3 C9 C10 . . 115.5(2)
C11 C10 C9 . . 112.61(19)
C11 C10 H10A . . 109.1
C9 C10 H10A . . 109.1
C11 C10 H10B . . 109.1
C9 C10 H10B . . 109.1
H10A C10 H10B . . 107.8
C16 C11 C12 . . 117.1(2)
C16 C11 C10 . . 120.3(2)
C12 C11 C10 . . 122.5(2)
C13 C12 C11 . . 120.8(3)
C13 C12 H12A . . 119.6
C11 C12 H12A . . 119.6
C14 C13 C12 . . 120.8(3)
C14 C13 H13A . . 119.6
C12 C13 H13A . . 119.6
C15 C14 C13 . . 119.1(3)
C15 C14 H14A . . 120.5
C13 C14 H14A . . 120.5
C14 C15 C16 . . 120.7(3)
C14 C15 H15A . . 119.7
C16 C15 H15A . . 119.7
C15 C16 C11 . . 121.5(3)
C15 C16 H16A . . 119.3
C11 C16 H16A . . 119.3
C17 N1 C21 . . 118.68(17)
C17 N1 Cu . . 126.20(13)
C21 N1 Cu . . 115.11(13)
C26 N2 C22 . . 118.62(16)
C26 N2 Cu . . 126.61(13)
C22 N2 Cu . . 114.59(13)
N1 C17 C18 . . 122.32(19)
N1 C17 H17A . . 118.8
C18 C17 H17A . . 118.8
C19 C18 C17 . . 119.0(2)
C19 C18 H18A . . 120.5
C17 C18 H18A . . 120.5
C18 C19 C20 . . 119.4(2)
C18 C19 H19A . . 120.3
C20 C19 H19A . . 120.3
C19 C20 C21 . . 118.9(2)
C19 C20 H20A . . 120.6
C21 C20 H20A . . 120.6
N1 C21 C20 . . 121.75(19)
N1 C21 C22 . . 114.69(16)
C20 C21 C22 . . 123.56(18)
N2 C22 C23 . . 121.76(18)
N2 C22 C21 . . 114.49(16)
C23 C22 C21 . . 123.75(17)
C24 C23 C22 . . 118.88(19)
C24 C23 H23A . . 120.6
C22 C23 H23A . . 120.6
C25 C24 C23 . . 119.50(19)
C25 C24 H24A . . 120.3
C23 C24 H24A . . 120.3
C24 C25 C26 . . 118.7(2)
C24 C25 H25A . . 120.6
C26 C25 H25A . . 120.6
N2 C26 C25 . . 122.46(19)
N2 C26 H26A . . 118.8
C25 C26 H26A . . 118.8
H51 O5 H52 . . 100.6

loop_
_geom_bond_atom_site_label_1
_geom_bond_atom_site_label_2
_geom_bond_site_symmetry_2
_geom_bond_distance
Cu O3 . 1.9558(15)
Cu O1 3_655 1.9808(14)
Cu N1 . 2.0107(17)
Cu N2 . 2.0234(16)
Cu O1 . 2.3668(14)
O1 C1 . 1.286(2)
O1 Cu 3_655 1.9808(14)
O2 C1 . 1.231(2)
C1 C2 . 1.518(3)
C2 C3 . 1.517(3)
C2 H2A . 0.9700
C2 H2B . 0.9700
C3 C4 . 1.381(3)
C3 C8 . 1.389(3)
C4 C5 . 1.388(4)
C4 H4A . 0.9300
C5 C6 . 1.377(4)
C5 H5A . 0.9300
C6 C7 . 1.371(4)
C6 H6A . 0.9300
C7 C8 . 1.390(3)
C7 H7A . 0.9300
C8 H8A . 0.9300
O3 C9 . 1.272(3)
O4 C9 . 1.228(3)
C9 C10 . 1.533(3)
C10 C11 . 1.508(3)
C10 H10A . 0.9700
C10 H10B . 0.9700
C11 C16 . 1.380(3)
C11 C12 . 1.383(4)
C12 C13 . 1.379(4)
C12 H12A . 0.9300
C13 C14 . 1.363(4)
C13 H13A . 0.9300
C14 C15 . 1.356(4)
C14 H14A . 0.9300
C15 C16 . 1.372(4)
C15 H15A . 0.9300
C16 H16A . 0.9300
N1 C17 . 1.340(3)
N1 C21 . 1.351(2)
N2 C26 . 1.340(3)
N2 C22 . 1.352(2)
C17 C18 . 1.380(3)
C17 H17A . 0.9300
C18 C19 . 1.377(3)
C18 H18A . 0.9300
C19 C20 . 1.382(3)
C19 H19A . 0.9300
C20 C21 . 1.386(3)
C20 H20A . 0.9300
C21 C22 . 1.481(3)
C22 C23 . 1.385(3)
C23 C24 . 1.382(3)
C23 H23A . 0.9300
C24 C25 . 1.379(3)
C24 H24A . 0.9300
C25 C26 . 1.383(3)
C25 H25A . 0.9300
C26 H26A . 0.9300
O5 H51 . 0.8494
O5 H52 . 0.8560

loop_
_geom_hbond_atom_site_label_D
_geom_hbond_atom_site_label_H
_geom_hbond_atom_site_label_A
_geom_hbond_site_symmetry_A
_geom_hbond_distance_DH
_geom_hbond_distance_HA
_geom_hbond_distance_DA
_geom_hbond_angle_DHA
_geom_hbond_publ_flag
O5 H51 O4 1_555 0.85 2.05 2.781(3) 143 y
O5 H52 O2 3_655 0.86 2.08 2.931(3) 174 y
C20 H20A O4 3_555 0.93 2.38 3.245(3) 156 y
C24 H24A O2 1_455 0.93 2.48 3.172(3) 131 y
C25 H25A O5 2_555 0.93 2.50 3.201(3) 132 y
